data_1556592
loop_
_publ_author_name
'Grotjahn, D.B.'
'Martin, J.K.'
'Tom, T.N.'
'Rheingold, A.L.'

_publ_section_title
;
 Cationic Protic Imidazolylidene NHC Complexes of Cp*IrCl+ and Cp*RhCl+
 with a Pyridyl Tether Formed at Ambient Temperature
;
_journal_name_full Inorganics
_journal_page_first 27
_journal_paper_doi 10.3390/inorganics6010027
_journal_volume 6
_journal_year 2018
_chemical_formula_sum 'C29 H44 Cl F6 N3 O1.5 P Rh'
_chemical_formula_weight 742.00
_space_group_IT_number 60
_space_group_name_Hall '-P 2n 2ab'
_space_group_name_H-M_alt 'P b c n'
_symmetry_cell_setting orthorhombic
_symmetry_space_group_name_H-M 'P b c n'
_atom_sites_solution_hydrogens geom
_atom_sites_solution_primary direct
_atom_sites_solution_secondary difmap
_cell_angle_alpha 90.00
_cell_angle_beta 90.00
_cell_angle_gamma 90.00
_cell_formula_units_Z 8
_cell_length_a 12.1218(10)
_cell_length_b 19.2680(15)
_cell_length_c 28.333(2)
_cell_measurement_reflns_used 530
_cell_measurement_temperature 200(2)
_cell_measurement_theta_max 21.40
_cell_measurement_theta_min 2.40
_cell_volume 6617.5(9)
_computing_cell_refinement 'Bruker SAINT'
_computing_data_collection 'Bruker APEX2'
_computing_data_reduction 'Bruker SAINT'
_computing_molecular_graphics 'Bruker SHELXTL'
_computing_publication_material 'Bruker SHELXTL'
_computing_structure_refinement 'SHELXL-97 (Sheldrick, 1997)'
_computing_structure_solution 'SHELXS-97 (Sheldrick, 1990)'
_diffrn_ambient_temperature 200(2)
_diffrn_measured_fraction_theta_full 0.999
_diffrn_measured_fraction_theta_max 0.998
_diffrn_measurement_device_type 'Bruker SMART X2S benchtop'
_diffrn_measurement_method '\f and \w scans'
_diffrn_radiation_monochromator 'double curved silicon crystal'
_diffrn_radiation_source 'fine-focus sealed tube'
_diffrn_radiation_type MoK\a
_diffrn_radiation_wavelength 0.71073
_diffrn_reflns_av_R_equivalents 0.0565
_diffrn_reflns_av_sigmaI/netI 0.0362
_diffrn_reflns_limit_h_max 14
_diffrn_reflns_limit_h_min -14
_diffrn_reflns_limit_k_max 20
_diffrn_reflns_limit_k_min -22
_diffrn_reflns_limit_l_max 33
_diffrn_reflns_limit_l_min -33
_diffrn_reflns_number 41094
_diffrn_reflns_theta_full 25.00
_diffrn_reflns_theta_max 25.03
_diffrn_reflns_theta_min 2.45
_diffrn_standards_number 0
_exptl_absorpt_coefficient_mu 0.708
_exptl_absorpt_correction_T_max 0.8832
_exptl_absorpt_correction_T_min 0.8264
_exptl_absorpt_correction_type multi-scan
_exptl_absorpt_process_details sadabs
_exptl_crystal_colour orange
_exptl_crystal_density_diffrn 1.490
_exptl_crystal_density_method 'not measured'
_exptl_crystal_description block
_exptl_crystal_F_000 3056
_exptl_crystal_size_max 0.28
_exptl_crystal_size_mid 0.25
_exptl_crystal_size_min 0.18
_refine_diff_density_max 1.136
_refine_diff_density_min -1.090
_refine_diff_density_rms 0.086
_refine_ls_extinction_method none
_refine_ls_goodness_of_fit_ref 1.029
_refine_ls_hydrogen_treatment mixed
_refine_ls_matrix_type full
_refine_ls_number_parameters 393
_refine_ls_number_reflns 5840
_refine_ls_number_restraints 36
_refine_ls_restrained_S_all 1.062
_refine_ls_R_factor_all 0.0659
_refine_ls_R_factor_gt 0.0468
_refine_ls_shift/su_max 0.002
_refine_ls_shift/su_mean 0.000
_refine_ls_structure_factor_coef Fsqd
_refine_ls_weighting_details 'calc w=1/[\s^2^(Fo^2^)+(0.0744P)^2^+13.9642P] where P=(Fo^2^+2Fc^2^)/3'
_refine_ls_weighting_scheme calc
_refine_ls_wR_factor_gt 0.1268
_refine_ls_wR_factor_ref 0.1394
_reflns_number_gt 4495
_reflns_number_total 5840
_reflns_threshold_expression >2sigma(I)
_cod_data_source_file 9bRh_Fig3_GROT319.cif
_cod_data_source_block grot319
_cod_depositor_comments
;
The following automatic conversions were performed:

data item '_symmetry_cell_setting' value 'Orthorhombic' was changed
to 'orthorhombic' in accordance with the built-in table derived from
the CIF Core dictionary named 'cif_core.dic' version 2.4.5 last
updated on 2014-11-21.

Automatic conversion script
Id: cif_fix_values 6909 2019-04-08 15:41:33Z antanas 
;
_cod_original_cell_volume 6617.6(9)
_cod_original_sg_symbol_H-M Pbcn
_cod_original_formula_sum 'C29 H44 Cl F6 N3 O1.50 P Rh'
_cod_database_code 1556592

loop_
_symmetry_equiv_pos_as_xyz
'x, y, z'
'-x+1/2, -y+1/2, z+1/2'
'-x, y, -z+1/2'
'x+1/2, -y+1/2, -z'
'-x, -y, -z'
'x-1/2, y-1/2, -z-1/2'
'x, -y, z-1/2'
'-x-1/2, y-1/2, z'

loop_
_atom_site_label
_atom_site_type_symbol
_atom_site_fract_x
_atom_site_fract_y
_atom_site_fract_z
_atom_site_U_iso_or_equiv
_atom_site_adp_type
_atom_site_occupancy
_atom_site_symmetry_multiplicity
_atom_site_calc_flag
_atom_site_refinement_flags
_atom_site_disorder_assembly
_atom_site_disorder_group
Rh1 Rh 0.04028(3) 0.242505(16) 0.639158(12) 0.02612(14) Uani 1 1 d . . .
Cl1 Cl 0.14264(11) 0.23739(6) 0.71186(4) 0.0393(3) Uani 1 1 d . . .
N1 N 0.1625(3) 0.31026(19) 0.61279(14) 0.0342(9) Uani 1 1 d . . .
N2 N -0.0351(3) 0.38880(19) 0.63591(12) 0.0299(8) Uani 1 1 d . . .
N3 N -0.0993(3) 0.34373(19) 0.69878(14) 0.0298(9) Uani 1 1 d . . .
C1 C 0.0696(4) 0.1387(2) 0.60934(18) 0.0372(11) Uani 1 1 d . . .
C2 C -0.0098(4) 0.1347(2) 0.64611(17) 0.0371(11) Uani 1 1 d . . .
C3 C -0.1028(4) 0.1764(2) 0.63380(16) 0.0345(11) Uani 1 1 d . . .
C4 C -0.0793(4) 0.2063(2) 0.58859(16) 0.0345(11) Uani 1 1 d . . .
C5 C 0.0274(4) 0.1825(2) 0.57412(16) 0.0384(12) Uani 1 1 d . . .
C6 C 0.1762(5) 0.0989(3) 0.6085(3) 0.0639(17) Uani 1 1 d . . .
H6B H 0.1618 0.0508 0.5990 0.096 Uiso 1 1 calc R . .
H6C H 0.2094 0.0995 0.6400 0.096 Uiso 1 1 calc R . .
H6A H 0.2269 0.1205 0.5859 0.096 Uiso 1 1 calc R . .
C7 C 0.0022(6) 0.0923(3) 0.6892(2) 0.0597(17) Uani 1 1 d . . .
H7A H -0.0108 0.0434 0.6815 0.090 Uiso 1 1 calc R . .
H7C H -0.0516 0.1075 0.7128 0.090 Uiso 1 1 calc R . .
H7B H 0.0770 0.0978 0.7018 0.090 Uiso 1 1 calc R . .
C8 C -0.2082(4) 0.1840(3) 0.6602(2) 0.0536(15) Uani 1 1 d . . .
H8B H -0.2396 0.2300 0.6541 0.080 Uiso 1 1 calc R . .
H8C H -0.1942 0.1789 0.6941 0.080 Uiso 1 1 calc R . .
H8A H -0.2603 0.1482 0.6499 0.080 Uiso 1 1 calc R . .
C9 C -0.1603(5) 0.2467(3) 0.5595(2) 0.0585(16) Uani 1 1 d . . .
H9A H -0.1210 0.2718 0.5345 0.088 Uiso 1 1 calc R . .
H9C H -0.1992 0.2799 0.5797 0.088 Uiso 1 1 calc R . .
H9B H -0.2137 0.2148 0.5452 0.088 Uiso 1 1 calc R . .
C10 C 0.0822(6) 0.2002(3) 0.52839(19) 0.0629(17) Uani 1 1 d . . .
H10A H 0.0694 0.1629 0.5056 0.094 Uiso 1 1 calc R . .
H10C H 0.1617 0.2058 0.5335 0.094 Uiso 1 1 calc R . .
H10B H 0.0514 0.2437 0.5161 0.094 Uiso 1 1 calc R . .
C11 C 0.2677(4) 0.2880(3) 0.61345(19) 0.0442(12) Uani 1 1 d . . .
H11 H 0.2841 0.2448 0.6280 0.053 Uiso 1 1 calc R . .
C12 C 0.3519(5) 0.3256(3) 0.5939(2) 0.0600(16) Uani 1 1 d . . .
H12 H 0.4255 0.3085 0.5946 0.072 Uiso 1 1 calc R . .
C13 C 0.3284(5) 0.3885(3) 0.5733(2) 0.0638(17) Uani 1 1 d . . .
H13 H 0.3855 0.4150 0.5592 0.077 Uiso 1 1 calc R . .
C14 C 0.2222(5) 0.4126(3) 0.57335(19) 0.0494(13) Uani 1 1 d . . .
H14 H 0.2052 0.4566 0.5600 0.059 Uiso 1 1 calc R . .
C15 C 0.1402(4) 0.3722(2) 0.59298(16) 0.0363(11) Uani 1 1 d . . .
C16 C 0.0220(4) 0.3956(2) 0.59084(16) 0.0368(11) Uani 1 1 d . . .
H16B H 0.0197 0.4447 0.5807 0.044 Uiso 1 1 calc R . .
H16A H -0.0174 0.3678 0.5668 0.044 Uiso 1 1 calc R . .
C17 C -0.0372(4) 0.3296(2) 0.66102(15) 0.0278(10) Uani 1 1 d . . .
C18 C -0.0962(4) 0.4401(2) 0.65830(16) 0.0348(11) Uani 1 1 d . . .
H18 H -0.1069 0.4862 0.6475 0.042 Uiso 1 1 calc R . .
C19 C -0.1376(4) 0.4123(2) 0.69821(17) 0.0353(11) Uani 1 1 d . . .
C20 C -0.2139(4) 0.4413(3) 0.73499(17) 0.0424(12) Uani 1 1 d . . .
C21 C -0.2340(6) 0.5177(3) 0.7231(2) 0.0631(18) Uani 1 1 d . . .
H21B H -0.1636 0.5427 0.7233 0.095 Uiso 1 1 calc R . .
H21C H -0.2837 0.5381 0.7466 0.095 Uiso 1 1 calc R . .
H21A H -0.2676 0.5213 0.6917 0.095 Uiso 1 1 calc R . .
C22 C -0.3214(5) 0.4011(4) 0.7341(2) 0.074(2) Uani 1 1 d . . .
H22A H -0.3512 0.4010 0.7019 0.111 Uiso 1 1 calc R . .
H22C H -0.3745 0.4231 0.7555 0.111 Uiso 1 1 calc R . .
H22B H -0.3080 0.3532 0.7443 0.111 Uiso 1 1 calc R . .
C23 C -0.1623(5) 0.4368(3) 0.78371(18) 0.0572(16) Uani 1 1 d . . .
H23A H -0.1493 0.3881 0.7918 0.086 Uiso 1 1 calc R . .
H23C H -0.2124 0.4576 0.8069 0.086 Uiso 1 1 calc R . .
H23B H -0.0921 0.4620 0.7839 0.086 Uiso 1 1 calc R . .
P1 P 0.01699(12) 0.37770(7) 0.43634(5) 0.0494(4) Uani 1 1 d D . .
F1 F 0.0975(5) 0.3488(4) 0.47551(19) 0.1048(19) Uani 0.628(5) 1 d PD A 1
F1A F 0.0834(8) 0.3954(6) 0.4820(2) 0.1048(19) Uani 0.372(5) 1 d PD A 2
F2 F 0.0015(6) 0.4448(2) 0.4684(2) 0.0956(10) Uani 0.628(5) 1 d PD A 1
F2A F -0.0545(7) 0.4453(3) 0.4406(4) 0.0956(10) Uani 0.372(5) 1 d PD A 2
F3 F 0.1186(4) 0.4150(3) 0.4119(2) 0.0956(10) Uani 0.628(5) 1 d PD A 1
F3A F 0.1040(7) 0.4154(4) 0.4047(3) 0.0956(10) Uani 0.372(5) 1 d PD A 2
F4 F 0.0383(5) 0.3124(2) 0.4051(2) 0.0956(10) Uani 0.628(5) 1 d PD A 1
F4A F 0.0814(7) 0.3065(3) 0.4311(4) 0.0956(10) Uani 0.372(5) 1 d PD A 2
F5 F -0.0837(4) 0.3415(3) 0.4609(2) 0.0956(10) Uani 0.628(5) 1 d PD A 1
F5A F -0.0716(7) 0.3383(5) 0.4678(3) 0.0956(10) Uani 0.372(5) 1 d PD A 2
F6 F -0.0609(5) 0.4120(4) 0.39868(19) 0.1048(19) Uani 0.628(5) 1 d PD A 1
F6A F -0.0520(8) 0.3564(6) 0.3910(2) 0.1048(19) Uani 0.372(5) 1 d PD A 2
O1 O -0.3416(5) 0.4826(3) 0.50762(18) 0.0901(16) Uani 1 1 d . . .
C24 C -0.2636(6) 0.4407(4) 0.5334(3) 0.084(2) Uani 1 1 d . . .
H24B H -0.1961 0.4675 0.5406 0.100 Uiso 1 1 calc R . .
H24A H -0.2429 0.3990 0.5150 0.100 Uiso 1 1 calc R . .
C25 C -0.3206(7) 0.4215(4) 0.5762(3) 0.084(2) Uani 1 1 d . . .
H25B H -0.2679 0.4092 0.6016 0.101 Uiso 1 1 calc R . .
H25A H -0.3713 0.3820 0.5708 0.101 Uiso 1 1 calc R . .
C26 C -0.3836(7) 0.4872(5) 0.5881(3) 0.093(3) Uani 1 1 d . . .
H26A H -0.4589 0.4763 0.5992 0.112 Uiso 1 1 calc R . .
H26B H -0.3448 0.5143 0.6127 0.112 Uiso 1 1 calc R . .
C27 C -0.3871(8) 0.5259(4) 0.5431(3) 0.091(3) Uani 1 1 d . . .
H27A H -0.4642 0.5381 0.5351 0.109 Uiso 1 1 calc R . .
H27B H -0.3438 0.5693 0.5457 0.109 Uiso 1 1 calc R . .
O2 O 0.0000 0.6092(5) 0.7500 0.135(4) Uani 1 2 d S . .
C28 C -0.0433(11) 0.6537(7) 0.7848(3) 0.137(4) Uani 1 1 d . . .
H28B H -0.0137 0.6398 0.8160 0.164 Uiso 1 1 calc R . .
H28A H -0.1245 0.6480 0.7858 0.164 Uiso 1 1 calc R . .
C29 C -0.0177(11) 0.7253(7) 0.7767(4) 0.144(4) Uani 1 1 d . . .
H29B H 0.0432 0.7412 0.7973 0.173 Uiso 1 1 calc R . .
H29A H -0.0830 0.7552 0.7819 0.173 Uiso 1 1 calc R . .
H3 H -0.110(5) 0.317(3) 0.7197(19) 0.043(16) Uiso 1 1 d . . .

loop_
_atom_site_aniso_label
_atom_site_aniso_U_11
_atom_site_aniso_U_22
_atom_site_aniso_U_33
_atom_site_aniso_U_23
_atom_site_aniso_U_13
_atom_site_aniso_U_12
Rh1 0.0297(2) 0.0222(2) 0.0264(2) -0.00135(13) 0.00037(14) 0.00002(13)
Cl1 0.0459(7) 0.0374(6) 0.0345(6) -0.0042(5) -0.0096(5) 0.0032(5)
N1 0.034(2) 0.033(2) 0.035(2) -0.0036(17) 0.0031(18) -0.0023(17)
N2 0.035(2) 0.0238(19) 0.031(2) 0.0010(15) -0.0028(17) 0.0039(15)
N3 0.034(2) 0.026(2) 0.030(2) 0.0004(17) 0.0004(18) 0.0053(16)
C1 0.041(3) 0.027(2) 0.044(3) -0.009(2) -0.001(2) 0.000(2)
C2 0.044(3) 0.027(2) 0.041(3) 0.003(2) -0.008(2) -0.010(2)
C3 0.035(3) 0.032(2) 0.036(3) -0.0059(19) -0.001(2) -0.010(2)
C4 0.041(3) 0.031(2) 0.032(3) -0.0032(19) -0.010(2) -0.002(2)
C5 0.055(3) 0.032(2) 0.029(3) -0.0072(19) 0.002(2) -0.009(2)
C6 0.052(4) 0.042(3) 0.098(5) -0.020(3) -0.002(4) 0.015(3)
C7 0.081(4) 0.047(3) 0.051(3) 0.019(3) -0.025(3) -0.027(3)
C8 0.039(3) 0.065(4) 0.057(4) -0.014(3) 0.008(3) -0.017(3)
C9 0.065(4) 0.047(3) 0.063(4) 0.005(3) -0.031(3) 0.002(3)
C10 0.084(5) 0.068(4) 0.037(3) -0.009(3) 0.019(3) -0.016(3)
C11 0.039(3) 0.038(3) 0.056(3) -0.001(2) 0.004(3) -0.002(2)
C12 0.035(3) 0.062(4) 0.084(5) 0.000(3) 0.009(3) -0.008(3)
C13 0.051(4) 0.056(4) 0.084(5) 0.011(3) 0.013(3) -0.020(3)
C14 0.050(3) 0.043(3) 0.055(3) 0.007(2) 0.004(3) -0.011(3)
C15 0.044(3) 0.031(2) 0.033(3) -0.0028(19) 0.001(2) -0.008(2)
C16 0.044(3) 0.033(3) 0.033(3) 0.006(2) -0.001(2) -0.003(2)
C17 0.027(2) 0.027(2) 0.029(2) -0.0024(18) -0.003(2) -0.0009(17)
C18 0.044(3) 0.023(2) 0.037(3) -0.0006(19) -0.008(2) 0.003(2)
C19 0.036(3) 0.031(2) 0.039(3) -0.004(2) -0.009(2) 0.007(2)
C20 0.049(3) 0.040(3) 0.039(3) -0.005(2) -0.004(2) 0.018(2)
C21 0.089(5) 0.048(3) 0.052(3) -0.002(3) 0.002(3) 0.038(3)
C22 0.049(4) 0.096(5) 0.076(5) -0.021(4) 0.013(3) 0.007(4)
C23 0.074(4) 0.061(4) 0.037(3) -0.009(3) -0.008(3) 0.032(3)
P1 0.0545(9) 0.0513(8) 0.0425(8) 0.0098(6) 0.0089(7) 0.0079(7)
F1 0.102(3) 0.123(5) 0.090(3) 0.038(4) -0.032(3) -0.002(4)
F1A 0.102(3) 0.123(5) 0.090(3) 0.038(4) -0.032(3) -0.002(4)
F2 0.099(2) 0.0833(16) 0.104(2) 0.0166(16) 0.0349(19) 0.0035(15)
F2A 0.099(2) 0.0833(16) 0.104(2) 0.0166(16) 0.0349(19) 0.0035(15)
F3 0.099(2) 0.0833(16) 0.104(2) 0.0166(16) 0.0349(19) 0.0035(15)
F3A 0.099(2) 0.0833(16) 0.104(2) 0.0166(16) 0.0349(19) 0.0035(15)
F4 0.099(2) 0.0833(16) 0.104(2) 0.0166(16) 0.0349(19) 0.0035(15)
F4A 0.099(2) 0.0833(16) 0.104(2) 0.0166(16) 0.0349(19) 0.0035(15)
F5 0.099(2) 0.0833(16) 0.104(2) 0.0166(16) 0.0349(19) 0.0035(15)
F5A 0.099(2) 0.0833(16) 0.104(2) 0.0166(16) 0.0349(19) 0.0035(15)
F6 0.102(3) 0.123(5) 0.090(3) 0.038(4) -0.032(3) -0.002(4)
F6A 0.102(3) 0.123(5) 0.090(3) 0.038(4) -0.032(3) -0.002(4)
O1 0.114(4) 0.070(3) 0.087(3) -0.005(3) 0.014(3) 0.018(3)
C24 0.050(4) 0.084(5) 0.118(7) -0.038(5) -0.005(4) 0.014(4)
C25 0.108(6) 0.079(5) 0.066(5) -0.020(4) -0.031(5) 0.012(4)
C26 0.090(6) 0.125(7) 0.065(5) -0.040(5) -0.002(4) 0.030(5)
C27 0.111(7) 0.072(5) 0.089(6) -0.036(4) -0.015(5) 0.020(5)
O2 0.129(8) 0.110(8) 0.166(10) 0.000 0.038(8) 0.000
C28 0.179(13) 0.151(11) 0.081(7) -0.023(7) 0.027(7) 0.010(9)
C29 0.141(10) 0.130(9) 0.161(12) -0.009(8) 0.026(9) 0.024(9)

loop_
_atom_type_symbol
_atom_type_description
_atom_type_scat_dispersion_real
_atom_type_scat_dispersion_imag
_atom_type_scat_source
C C 0.0033 0.0016 'International Tables Vol C Tables 4.2.6.8 and 6.1.1.4'
H H 0.0000 0.0000 'International Tables Vol C Tables 4.2.6.8 and 6.1.1.4'
N N 0.0061 0.0033 'International Tables Vol C Tables 4.2.6.8 and 6.1.1.4'
O O 0.0106 0.0060 'International Tables Vol C Tables 4.2.6.8 and 6.1.1.4'
F F 0.0171 0.0103 'International Tables Vol C Tables 4.2.6.8 and 6.1.1.4'
P P 0.1023 0.0942 'International Tables Vol C Tables 4.2.6.8 and 6.1.1.4'
Rh Rh -1.1178 0.9187 'International Tables Vol C Tables 4.2.6.8 and 6.1.1.4'
Cl Cl 0.1484 0.1585 'International Tables Vol C Tables 4.2.6.8 and 6.1.1.4'

loop_
_geom_angle_atom_site_label_1
_geom_angle_atom_site_label_2
_geom_angle_atom_site_label_3
_geom_angle
_geom_angle_site_symmetry_1
_geom_angle_site_symmetry_3
C17 Rh1 N1 85.50(16) . .
C17 Rh1 C4 99.23(17) . .
N1 Rh1 C4 115.93(16) . .
C17 Rh1 C3 97.93(18) . .
N1 Rh1 C3 154.75(16) . .
C4 Rh1 C3 38.83(17) . .
C17 Rh1 C2 129.50(19) . .
N1 Rh1 C2 145.00(18) . .
C4 Rh1 C2 64.05(18) . .
C3 Rh1 C2 38.50(19) . .
C17 Rh1 C5 131.78(18) . .
N1 Rh1 C5 94.53(16) . .
C4 Rh1 C5 38.58(19) . .
C3 Rh1 C5 64.54(18) . .
C2 Rh1 C5 63.24(18) . .
C17 Rh1 C1 161.43(18) . .
N1 Rh1 C1 108.22(17) . .
C4 Rh1 C1 63.82(18) . .
C3 Rh1 C1 64.30(19) . .
C2 Rh1 C1 37.90(19) . .
C5 Rh1 C1 37.36(18) . .
C17 Rh1 Cl1 90.65(13) . .
N1 Rh1 Cl1 88.07(11) . .
C4 Rh1 Cl1 154.53(13) . .
C3 Rh1 Cl1 116.78(13) . .
C2 Rh1 Cl1 91.56(13) . .
C5 Rh1 Cl1 137.57(14) . .
C1 Rh1 Cl1 102.00(13) . .
C11 N1 C15 118.6(4) . .
C11 N1 Rh1 117.6(3) . .
C15 N1 Rh1 123.7(3) . .
C17 N2 C18 110.6(4) . .
C17 N2 C16 123.3(4) . .
C18 N2 C16 126.1(4) . .
C17 N3 C19 111.8(4) . .
C17 N3 H3 124(4) . .
C19 N3 H3 124(4) . .
C5 C1 C2 107.9(4) . .
C5 C1 C6 127.5(5) . .
C2 C1 C6 124.5(5) . .
C5 C1 Rh1 70.6(3) . .
C2 C1 Rh1 70.0(3) . .
C6 C1 Rh1 127.5(4) . .
C1 C2 C3 109.0(4) . .
C1 C2 C7 124.7(5) . .
C3 C2 C7 126.3(5) . .
C1 C2 Rh1 72.1(3) . .
C3 C2 Rh1 70.1(3) . .
C7 C2 Rh1 125.2(3) . .
C2 C3 C4 106.7(4) . .
C2 C3 C8 127.6(5) . .
C4 C3 C8 125.5(5) . .
C2 C3 Rh1 71.4(3) . .
C4 C3 Rh1 70.5(3) . .
C8 C3 Rh1 126.6(3) . .
C5 C4 C3 107.9(4) . .
C5 C4 C9 126.9(5) . .
C3 C4 C9 124.7(5) . .
C5 C4 Rh1 71.7(3) . .
C3 C4 Rh1 70.7(3) . .
C9 C4 Rh1 129.6(3) . .
C1 C5 C4 108.6(4) . .
C1 C5 C10 126.3(5) . .
C4 C5 C10 125.1(5) . .
C1 C5 Rh1 72.1(3) . .
C4 C5 Rh1 69.7(2) . .
C10 C5 Rh1 125.4(4) . .
C1 C6 H6B 109.5 . .
C1 C6 H6C 109.5 . .
H6B C6 H6C 109.5 . .
C1 C6 H6A 109.5 . .
H6B C6 H6A 109.5 . .
H6C C6 H6A 109.5 . .
C2 C7 H7A 109.5 . .
C2 C7 H7C 109.5 . .
H7A C7 H7C 109.5 . .
C2 C7 H7B 109.5 . .
H7A C7 H7B 109.5 . .
H7C C7 H7B 109.5 . .
C3 C8 H8B 109.5 . .
C3 C8 H8C 109.5 . .
H8B C8 H8C 109.5 . .
C3 C8 H8A 109.5 . .
H8B C8 H8A 109.5 . .
H8C C8 H8A 109.5 . .
C4 C9 H9A 109.5 . .
C4 C9 H9C 109.5 . .
H9A C9 H9C 109.5 . .
C4 C9 H9B 109.5 . .
H9A C9 H9B 109.5 . .
H9C C9 H9B 109.5 . .
C5 C10 H10A 109.5 . .
C5 C10 H10C 109.5 . .
H10A C10 H10C 109.5 . .
C5 C10 H10B 109.5 . .
H10A C10 H10B 109.5 . .
H10C C10 H10B 109.5 . .
N1 C11 C12 122.2(5) . .
N1 C11 H11 118.9 . .
C12 C11 H11 118.9 . .
C11 C12 C13 118.8(6) . .
C11 C12 H12 120.6 . .
C13 C12 H12 120.6 . .
C14 C13 C12 119.7(5) . .
C14 C13 H13 120.1 . .
C12 C13 H13 120.1 . .
C13 C14 C15 119.0(5) . .
C13 C14 H14 120.5 . .
C15 C14 H14 120.5 . .
N1 C15 C14 121.6(5) . .
N1 C15 C16 118.3(4) . .
C14 C15 C16 120.1(4) . .
N2 C16 C15 113.0(4) . .
N2 C16 H16B 109.0 . .
C15 C16 H16B 109.0 . .
N2 C16 H16A 109.0 . .
C15 C16 H16A 109.0 . .
H16B C16 H16A 107.8 . .
N3 C17 N2 105.1(4) . .
N3 C17 Rh1 132.6(3) . .
N2 C17 Rh1 122.2(3) . .
C19 C18 N2 107.4(4) . .
C19 C18 H18 126.3 . .
N2 C18 H18 126.3 . .
C18 C19 N3 105.1(4) . .
C18 C19 C20 131.6(4) . .
N3 C19 C20 123.2(4) . .
C19 C20 C22 109.1(4) . .
C19 C20 C23 110.9(4) . .
C22 C20 C23 109.9(5) . .
C19 C20 C21 107.7(4) . .
C22 C20 C21 110.5(5) . .
C23 C20 C21 108.7(4) . .
C20 C21 H21B 109.5 . .
C20 C21 H21C 109.5 . .
H21B C21 H21C 109.5 . .
C20 C21 H21A 109.5 . .
H21B C21 H21A 109.5 . .
H21C C21 H21A 109.5 . .
C20 C22 H22A 109.5 . .
C20 C22 H22C 109.5 . .
H22A C22 H22C 109.5 . .
C20 C22 H22B 109.5 . .
H22A C22 H22B 109.5 . .
H22C C22 H22B 109.5 . .
C20 C23 H23A 109.5 . .
C20 C23 H23C 109.5 . .
H23A C23 H23C 109.5 . .
C20 C23 H23B 109.5 . .
H23A C23 H23B 109.5 . .
H23C C23 H23B 109.5 . .
F4 P1 F1A 124.1(4) . .
F4 P1 F3A 86.4(5) . .
F1A P1 F3A 91.5(3) . .
F4 P1 F2A 143.6(4) . .
F1A P1 F2A 92.3(3) . .
F3A P1 F2A 91.8(3) . .
F4 P1 F5 91.3(2) . .
F1A P1 F5 97.4(6) . .
F3A P1 F5 170.5(6) . .
F2A P1 F5 84.6(5) . .
F4 P1 F6 93.1(3) . .
F1A P1 F6 141.4(4) . .
F3A P1 F6 79.7(5) . .
F2A P1 F6 51.0(4) . .
F5 P1 F6 91.2(3) . .
F4 P1 F1 90.7(2) . .
F1A P1 F1 34.5(4) . .
F3A P1 F1 98.6(5) . .
F2A P1 F1 125.5(4) . .
F5 P1 F1 90.7(2) . .
F6 P1 F1 175.7(3) . .
F4 P1 F3 89.4(2) . .
F1A P1 F3 82.1(6) . .
F3A P1 F3 9.8(6) . .
F2A P1 F3 94.9(5) . .
F5 P1 F3 179.3(3) . .
F6 P1 F3 88.8(2) . .
F1 P1 F3 89.2(2) . .
F4 P1 F4A 33.7(4) . .
F1A P1 F4A 90.7(3) . .
F3A P1 F4A 90.9(3) . .
F2A P1 F4A 175.9(3) . .
F5 P1 F4A 92.3(5) . .
F6 P1 F4A 126.7(4) . .
F1 P1 F4A 57.0(4) . .
F3 P1 F4A 88.2(5) . .
F4 P1 F6A 54.5(4) . .
F1A P1 F6A 177.3(3) . .
F3A P1 F6A 90.7(3) . .
F2A P1 F6A 89.2(3) . .
F5 P1 F6A 80.5(5) . .
F6 P1 F6A 40.7(3) . .
F1 P1 F6A 143.4(4) . .
F3 P1 F6A 100.0(5) . .
F4A P1 F6A 87.7(3) . .
F4 P1 F5A 92.6(5) . .
F1A P1 F5A 89.3(3) . .
F3A P1 F5A 179.0(3) . .
F2A P1 F5A 88.9(3) . .
F5 P1 F5A 9.1(6) . .
F6 P1 F5A 100.2(5) . .
F1 P1 F5A 81.6(5) . .
F3 P1 F5A 170.7(6) . .
F4A P1 F5A 88.4(3) . .
F6A P1 F5A 88.5(3) . .
F4 P1 F2 177.3(3) . .
F1A P1 F2 53.9(4) . .
F3A P1 F2 91.7(5) . .
F2A P1 F2 38.4(4) . .
F5 P1 F2 90.9(2) . .
F6 P1 F2 88.5(2) . .
F1 P1 F2 87.6(2) . .
F3 P1 F2 88.4(2) . .
F4A P1 F2 144.5(4) . .
F6A P1 F2 127.6(4) . .
F5A P1 F2 89.3(5) . .
C27 O1 C24 103.0(6) . .
O1 C24 C25 104.8(6) . .
O1 C24 H24B 110.8 . .
C25 C24 H24B 110.8 . .
O1 C24 H24A 110.8 . .
C25 C24 H24A 110.8 . .
H24B C24 H24A 108.9 . .
C24 C25 C26 102.3(7) . .
C24 C25 H25B 111.3 . .
C26 C25 H25B 111.3 . .
C24 C25 H25A 111.3 . .
C26 C25 H25A 111.3 . .
H25B C25 H25A 109.2 . .
C27 C26 C25 104.2(6) . .
C27 C26 H26A 110.9 . .
C25 C26 H26A 110.9 . .
C27 C26 H26B 110.9 . .
C25 C26 H26B 110.9 . .
H26A C26 H26B 108.9 . .
O1 C27 C26 107.7(6) . .
O1 C27 H27A 110.2 . .
C26 C27 H27A 110.2 . .
O1 C27 H27B 110.2 . .
C26 C27 H27B 110.2 . .
H27A C27 H27B 108.5 . .
C28 O2 C28 105.1(12) 3_556 .
O2 C28 C29 113.1(10) . .
O2 C28 H28B 109.0 . .
C29 C28 H28B 109.0 . .
O2 C28 H28A 109.0 . .
C29 C28 H28A 109.0 . .
H28B C28 H28A 107.8 . .
C28 C29 C29 102.4(7) . 3_556
C28 C29 H29B 111.3 . .
C29 C29 H29B 111.3 3_556 .
C28 C29 H29A 111.3 . .
C29 C29 H29A 111.3 3_556 .
H29B C29 H29A 109.2 . .

loop_
_geom_bond_atom_site_label_1
_geom_bond_atom_site_label_2
_geom_bond_distance
_geom_bond_site_symmetry_2
Rh1 C17 2.020(4) .
Rh1 N1 2.111(4) .
Rh1 C4 2.154(4) .
Rh1 C3 2.157(5) .
Rh1 C2 2.173(5) .
Rh1 C5 2.181(4) .
Rh1 C1 2.201(4) .
Rh1 Cl1 2.4068(12) .
N1 C11 1.345(6) .
N1 C15 1.347(6) .
N2 C17 1.345(6) .
N2 C18 1.388(6) .
N2 C16 1.458(6) .
N3 C17 1.336(6) .
N3 C19 1.400(6) .
N3 H3 0.80(5) .
C1 C5 1.404(7) .
C1 C2 1.421(7) .
C1 C6 1.501(7) .
C2 C3 1.428(7) .
C2 C7 1.476(7) .
C3 C4 1.433(6) .
C3 C8 1.489(7) .
C4 C5 1.432(7) .
C4 C9 1.501(7) .
C5 C10 1.496(7) .
C6 H6B 0.9800 .
C6 H6C 0.9800 .
C6 H6A 0.9800 .
C7 H7A 0.9800 .
C7 H7C 0.9800 .
C7 H7B 0.9800 .
C8 H8B 0.9800 .
C8 H8C 0.9800 .
C8 H8A 0.9800 .
C9 H9A 0.9800 .
C9 H9C 0.9800 .
C9 H9B 0.9800 .
C10 H10A 0.9800 .
C10 H10C 0.9800 .
C10 H10B 0.9800 .
C11 C12 1.368(7) .
C11 H11 0.9500 .
C12 C13 1.375(8) .
C12 H12 0.9500 .
C13 C14 1.369(8) .
C13 H13 0.9500 .
C14 C15 1.379(7) .
C14 H14 0.9500 .
C15 C16 1.503(7) .
C16 H16B 0.9900 .
C16 H16A 0.9900 .
C18 C19 1.348(7) .
C18 H18 0.9500 .
C19 C20 1.501(7) .
C20 C22 1.517(8) .
C20 C23 1.517(7) .
C20 C21 1.530(7) .
C21 H21B 0.9800 .
C21 H21C 0.9800 .
C21 H21A 0.9800 .
C22 H22A 0.9800 .
C22 H22C 0.9800 .
C22 H22B 0.9800 .
C23 H23A 0.9800 .
C23 H23C 0.9800 .
C23 H23B 0.9800 .
P1 F4 1.561(3) .
P1 F1A 1.562(3) .
P1 F3A 1.564(3) .
P1 F2A 1.569(3) .
P1 F5 1.569(3) .
P1 F6 1.570(3) .
P1 F1 1.580(3) .
P1 F3 1.585(3) .
P1 F4A 1.585(3) .
P1 F6A 1.587(3) .
P1 F5A 1.589(3) .
P1 F2 1.590(3) .
O1 C27 1.417(8) .
O1 C24 1.442(9) .
C24 C25 1.444(10) .
C24 H24B 0.9900 .
C24 H24A 0.9900 .
C25 C26 1.517(10) .
C25 H25B 0.9900 .
C25 H25A 0.9900 .
C26 C27 1.477(11) .
C26 H26A 0.9900 .
C26 H26B 0.9900 .
C27 H27A 0.9900 .
C27 H27B 0.9900 .
O2 C28 1.408(11) 3_556
O2 C28 1.408(11) .
C28 C29 1.434(16) .
C28 H28B 0.9900 .
C28 H28A 0.9900 .
C29 C29 1.57(2) 3_556
C29 H29B 0.9900 .
C29 H29A 0.9900 .

loop_
_geom_hbond_atom_site_label_D
_geom_hbond_atom_site_label_H
_geom_hbond_atom_site_label_A
_geom_hbond_distance_DH
_geom_hbond_distance_HA
_geom_hbond_distance_DA
_geom_hbond_angle_DHA
_geom_hbond_site_symmetry_A
N3 H3 Cl1 0.80(5) 2.50(5) 3.299(4) 177(5) 3_556
